data_1505661
loop_
_publ_author_name
'Matsuzawa, Hiroshi'
'Kanao, Keiichiro'
'Miyake, Yoshihiro'
'Nishibayashi, Yoshiaki'

_publ_section_title
;
 Remarkable effect of N-substituent on enantioselective
 ruthenium-catalyzed propargylation of indoles with propargylic alcohols.
;
_journal_issue 26
_journal_name_full 'Organic letters'
_journal_page_first 5561
_journal_page_last 5564
_journal_paper_doi 10.1021/ol7025203
_journal_volume 9
_journal_year 2007
_chemical_absolute_configuration syn
_chemical_formula_moiety 'C27 H18 Cl N '
_chemical_formula_sum 'C27 H18 Cl N'
_chemical_formula_weight 391.90
_chemical_melting_point 143.9(4)
_space_group_IT_number 19
_symmetry_cell_setting orthorhombic
_symmetry_Int_Tables_number 19
_symmetry_space_group_name_Hall 'P 2ac 2ab'
_symmetry_space_group_name_H-M 'P 21 21 21'
_cell_angle_alpha 90.0000
_cell_angle_beta 90.0000
_cell_angle_gamma 90.0000
_cell_formula_units_Z 4
_cell_length_a 5.8810(9)
_cell_length_b 9.0184(15)
_cell_length_c 36.938(9)
_cell_measurement_reflns_used 4484
_cell_measurement_temperature 103.1
_cell_measurement_theta_max 27.5
_cell_measurement_theta_min 3.2
_cell_volume 1959.1(7)
_computing_cell_refinement CrystalClear
_computing_data_collection CrystalClear
_computing_data_reduction CrystalStructure
_computing_publication_material 'CrystalStructure 3.8'
_computing_structure_refinement CRYSTALS
_computing_structure_solution SIR97
_diffrn_detector_area_resol_mean 7.31
_diffrn_measured_fraction_theta_full 0.994
_diffrn_measured_fraction_theta_max 0.994
_diffrn_measurement_device_type 'Rigaku Mercury'
_diffrn_measurement_method \w
_diffrn_radiation_type 'Mo K\a'
_diffrn_radiation_wavelength 0.71070
_diffrn_reflns_av_R_equivalents 0.040
_diffrn_reflns_limit_h_max 5
_diffrn_reflns_limit_h_min -7
_diffrn_reflns_limit_k_max 11
_diffrn_reflns_limit_k_min -11
_diffrn_reflns_limit_l_max 47
_diffrn_reflns_limit_l_min -44
_diffrn_reflns_number 11326
_diffrn_reflns_theta_full 27.50
_diffrn_reflns_theta_max 27.50
_exptl_absorpt_coefficient_mu 0.208
_exptl_absorpt_correction_T_max 0.979
_exptl_absorpt_correction_T_min 0.846
_exptl_absorpt_correction_type multi-scan
_exptl_absorpt_process_details 'Jacobson, R. (1998) Private communication'
_exptl_crystal_colour pale_Yellow
_exptl_crystal_density_diffrn 1.329
_exptl_crystal_density_method 'not measured'
_exptl_crystal_description needle
_exptl_crystal_F_000 816.00
_exptl_crystal_size_max 0.50
_exptl_crystal_size_mid 0.15
_exptl_crystal_size_min 0.10
_refine_diff_density_max 0.56
_refine_diff_density_min -0.66
_refine_ls_abs_structure_details 'Flack, H. D. (1983), Acta Cryst. A39, 876-881.  1844 Friedel Pairs'
_refine_ls_abs_structure_Flack 0.00(8)
_refine_ls_extinction_method none
_refine_ls_goodness_of_fit_ref 1.000
_refine_ls_hydrogen_treatment mixed
_refine_ls_number_parameters 284
_refine_ls_number_reflns 4460
_refine_ls_R_factor_gt 0.0503
_refine_ls_shift/su_max 0.0002
_refine_ls_structure_factor_coef Fsqd
_refine_ls_weighting_details 'w = 1/[1.3600\s(Fo^2^)]/(4Fo^2^)'
_refine_ls_weighting_scheme calc
_refine_ls_wR_factor_ref 0.0892
_reflns_number_gt 3211
_reflns_number_total 4460
_reflns_threshold_expression F^2^>2.0\s(F^2^)
_cod_data_source_file ol7025203-file003.cif
_cod_data_source_block '_C27H18NCl'
_cod_depositor_comments
;
The following automatic conversions were performed:

'_chemical_melting_point' value '143.5-144.3' was changed to
'143.9(4)' - the average value was taken and precision was estimated.

Automatic conversion script
Id: cif_fix_values 1715 2011-07-08 13:25:40Z adriana 
;
_cod_original_formula_sum 'C27 H18 Cl N '
_cod_database_code 1505661

loop_
_symmetry_equiv_pos_site_id
_symmetry_equiv_pos_as_xyz
1 +X,+Y,+Z
2 1/2+X,1/2-Y,-Z
3 -X,1/2+Y,1/2-Z
4 1/2-X,-Y,1/2+Z

loop_
_atom_site_label
_atom_site_type_symbol
_atom_site_fract_x
_atom_site_fract_y
_atom_site_fract_z
_atom_site_U_iso_or_equiv
_atom_site_adp_type
_atom_site_occupancy
_atom_site_symmetry_multiplicity
_atom_site_calc_flag
_atom_site_refinement_flags
Cl(1) Cl 0.51133(16) -0.09291(8) -0.00934(2) 0.0425(2) Uani 1.00 1 d .
N(1) N 0.9948(4) 0.5824(2) 0.23115(6) 0.0265(6) Uani 1.00 1 d .
C(1) C 0.5673(4) 0.0516(3) 0.02058(7) 0.0269(8) Uani 1.00 1 d .
C(2) C 0.4058(4) 0.1611(3) 0.02504(7) 0.0267(8) Uani 1.00 1 d .
C(3) C 0.4499(4) 0.2776(3) 0.04912(7) 0.0253(7) Uani 1.00 1 d .
C(4) C 0.6534(5) 0.2833(3) 0.06835(7) 0.0237(7) Uani 1.00 1 d .
C(5) C 0.8119(5) 0.1690(3) 0.06326(7) 0.0251(7) Uani 1.00 1 d .
C(6) C 0.7714(5) 0.0536(3) 0.03955(7) 0.0288(8) Uani 1.00 1 d .
C(7) C 0.6979(4) 0.4043(3) 0.09317(7) 0.0250(7) Uani 1.00 1 d .
C(8) C 0.7400(4) 0.5042(3) 0.11303(7) 0.0242(7) Uani 1.00 1 d .
C(9) C 0.7810(4) 0.6330(2) 0.13704(7) 0.0228(7) Uani 1.00 1 d .
C(10) C 0.8327(4) 0.5873(3) 0.17587(7) 0.0227(7) Uani 1.00 1 d .
C(11) C 1.0159(5) 0.6330(2) 0.19592(7) 0.0263(7) Uani 1.00 1 d .
C(12) C 0.8010(5) 0.4976(3) 0.23396(7) 0.0257(7) Uani 1.00 1 d .
C(13) C 0.7099(5) 0.4228(3) 0.26349(8) 0.0297(8) Uani 1.00 1 d .
C(14) C 0.5131(6) 0.3435(2) 0.25810(7) 0.0318(8) Uani 1.00 1 d .
C(15) C 0.4052(4) 0.3412(3) 0.22439(7) 0.0286(8) Uani 1.00 1 d .
C(16) C 0.4919(5) 0.4182(2) 0.19511(7) 0.0257(7) Uani 1.00 1 d .
C(17) C 0.6934(4) 0.4980(2) 0.19942(7) 0.0207(7) Uani 1.00 1 d .
C(18) C 0.9667(4) 0.7367(2) 0.12277(7) 0.0215(6) Uani 1.00 1 d .
C(19) C 1.1320(4) 0.6849(3) 0.09965(7) 0.0255(7) Uani 1.00 1 d .
C(20) C 1.3147(5) 0.7753(3) 0.08873(7) 0.0280(8) Uani 1.00 1 d .
C(21) C 1.3329(4) 0.9162(3) 0.10173(7) 0.0269(7) Uani 1.00 1 d .
C(22) C 1.1669(4) 0.9758(2) 0.12536(7) 0.0219(7) Uani 1.00 1 d .
C(23) C 1.1842(5) 1.1236(3) 0.13849(7) 0.0284(8) Uani 1.00 1 d .
C(24) C 1.0158(5) 1.1824(3) 0.15965(7) 0.0299(7) Uani 1.00 1 d .
C(25) C 0.8278(5) 1.0957(3) 0.16947(7) 0.0277(8) Uani 1.00 1 d .
C(26) C 0.8080(5) 0.9509(3) 0.15803(7) 0.0254(7) Uani 1.00 1 d .
C(27) C 0.9793(5) 0.8863(2) 0.13556(6) 0.0220(6) Uani 1.00 1 d .
H(1) H 1.098(7) 0.603(4) 0.2503(11) 0.03(2) Uiso 1.00 1 c .
H(2) H 0.2668 0.1576 0.0120 0.032 Uiso 1.00 1 c R
H(3) H 0.3397 0.3534 0.0524 0.030 Uiso 1.00 1 c R
H(4) H 0.9505 0.1710 0.0764 0.030 Uiso 1.00 1 c R
H(5) H 0.8807 -0.0228 0.0363 0.035 Uiso 1.00 1 c R
H(6) H 0.6440 0.6887 0.1376 0.027 Uiso 1.00 1 c R
H(7) H 1.1388 0.6908 0.1870 0.032 Uiso 1.00 1 c R
H(8) H 0.7810 0.4264 0.2866 0.036 Uiso 1.00 1 c R
H(9) H 0.4494 0.2891 0.2777 0.038 Uiso 1.00 1 c R
H(10) H 0.2691 0.2856 0.2215 0.034 Uiso 1.00 1 c R
H(11) H 0.4157 0.4167 0.1724 0.031 Uiso 1.00 1 c R
H(12) H 1.1227 0.5860 0.0909 0.031 Uiso 1.00 1 c R
H(13) H 1.4251 0.7382 0.0723 0.034 Uiso 1.00 1 c R
H(14) H 1.4592 0.9755 0.0948 0.032 Uiso 1.00 1 c R
H(15) H 1.3135 1.1819 0.1325 0.034 Uiso 1.00 1 c R
H(16) H 1.0263 1.2822 0.1677 0.036 Uiso 1.00 1 c R
H(17) H 0.7122 1.1375 0.1843 0.033 Uiso 1.00 1 c R
H(18) H 0.6798 0.8938 0.1651 0.030 Uiso 1.00 1 c R

loop_
_atom_site_aniso_label
_atom_site_aniso_U_11
_atom_site_aniso_U_22
_atom_site_aniso_U_33
_atom_site_aniso_U_12
_atom_site_aniso_U_13
_atom_site_aniso_U_23
Cl(1) 0.0620(5) 0.0366(4) 0.0289(3) -0.0077(5) -0.0008(4) -0.0120(3)
N(1) 0.0348(14) 0.0280(12) 0.0166(11) 0.0006(14) -0.0063(12) 0.0001(10)
C(1) 0.0369(18) 0.0253(15) 0.0184(14) -0.0059(13) 0.0043(12) -0.0006(12)
C(2) 0.0275(16) 0.0323(17) 0.0204(14) -0.0054(13) -0.0031(12) 0.0024(13)
C(3) 0.0275(16) 0.0264(15) 0.0219(14) -0.0001(13) -0.0020(12) 0.0039(12)
C(4) 0.0298(16) 0.0250(15) 0.0162(14) -0.0045(13) 0.0018(12) -0.0010(12)
C(5) 0.0269(15) 0.0298(16) 0.0187(14) 0.0006(14) -0.0029(13) 0.0026(12)
C(6) 0.0331(17) 0.0290(16) 0.0243(15) -0.0018(13) 0.0034(13) 0.0013(13)
C(7) 0.0271(15) 0.0301(15) 0.0177(13) -0.0010(14) 0.0016(12) 0.0040(13)
C(8) 0.0296(16) 0.0249(15) 0.0183(14) -0.0005(13) -0.0023(11) 0.0013(12)
C(9) 0.0276(16) 0.0228(14) 0.0178(13) 0.0023(12) -0.0020(12) -0.0020(11)
C(10) 0.0290(15) 0.0210(14) 0.0181(13) 0.0001(13) 0.0019(12) -0.0025(12)
C(11) 0.0331(16) 0.0258(14) 0.0201(13) -0.0017(14) -0.0024(14) 0.0032(11)
C(12) 0.0350(17) 0.0203(14) 0.0218(14) 0.0005(14) 0.0000(13) 0.0002(12)
C(13) 0.0416(18) 0.0253(15) 0.0221(15) -0.0010(15) -0.0032(14) 0.0019(13)
C(14) 0.0466(19) 0.0254(14) 0.0235(15) -0.0027(16) 0.0038(16) 0.0028(12)
C(15) 0.0307(17) 0.0279(16) 0.0273(16) -0.0037(13) 0.0052(13) -0.0007(13)
C(16) 0.0303(15) 0.0241(13) 0.0226(13) -0.0004(15) -0.0004(14) -0.0004(12)
C(17) 0.0282(15) 0.0157(13) 0.0181(13) 0.0025(12) 0.0018(12) -0.0026(11)
C(18) 0.0270(15) 0.0236(13) 0.0139(12) -0.0011(13) -0.0017(12) 0.0008(11)
C(19) 0.0323(16) 0.0251(16) 0.0191(14) 0.0010(13) 0.0004(12) -0.0025(12)
C(20) 0.0305(16) 0.0341(16) 0.0196(15) 0.0014(15) 0.0022(13) 0.0019(13)
C(21) 0.0282(15) 0.0309(16) 0.0215(14) -0.0042(14) -0.0008(12) 0.0074(13)
C(22) 0.0276(15) 0.0221(14) 0.0160(13) -0.0007(12) -0.0058(12) 0.0033(11)
C(23) 0.0343(17) 0.0259(16) 0.0249(15) -0.0019(14) -0.0053(14) 0.0026(13)
C(24) 0.0434(18) 0.0208(13) 0.0256(14) 0.0003(16) -0.0119(16) 0.0008(12)
C(25) 0.0311(16) 0.0298(16) 0.0223(15) 0.0081(15) -0.0036(13) -0.0039(13)
C(26) 0.0265(15) 0.0265(15) 0.0231(15) 0.0014(13) -0.0009(13) 0.0012(12)
C(27) 0.0305(15) 0.0201(13) 0.0152(12) -0.0004(13) -0.0036(12) -0.0015(10)

loop_
_atom_type_symbol
_atom_type_description
_atom_type_scat_dispersion_real
_atom_type_scat_dispersion_imag
_atom_type_scat_source
C C 0.003 0.002
;
International Tables for Crystallography
(1992, Vol. C, Tables 4.2.6.8 and 6.1.1.4)
;
H H 0.000 0.000
;
International Tables for Crystallography
(1992, Vol. C, Table 6.1.1.4)
;
N N 0.006 0.003
;
International Tables for Crystallography
(1992, Vol. C, Tables 4.2.6.8 and 6.1.1.4)
;
Cl Cl 0.148 0.159
;
International Tables for Crystallography
(1992, Vol. C, Tables 4.2.6.8 and 6.1.1.4)
;

loop_
_geom_angle_atom_site_label_1
_geom_angle_atom_site_label_2
_geom_angle_atom_site_label_3
_geom_angle
_geom_angle_publ_flag
C(11) N(1) C(12) 109.2(2) yes
Cl(1) C(1) C(2) 118.8(2) yes
Cl(1) C(1) C(6) 119.6(2) yes
C(2) C(1) C(6) 121.6(2) yes
C(1) C(2) C(3) 119.0(2) yes
C(2) C(3) C(4) 120.8(2) yes
C(3) C(4) C(5) 118.4(2) yes
C(3) C(4) C(7) 120.4(2) yes
C(5) C(4) C(7) 121.2(2) yes
C(4) C(5) C(6) 121.6(2) yes
C(1) C(6) C(5) 118.6(2) yes
C(4) C(7) C(8) 178.2(3) yes
C(7) C(8) C(9) 176.9(3) yes
C(8) C(9) C(10) 112.6(2) yes
C(8) C(9) C(18) 112.9(2) yes
C(10) C(9) C(18) 110.3(2) yes
C(9) C(10) C(11) 125.7(2) yes
C(9) C(10) C(17) 127.3(2) yes
C(11) C(10) C(17) 106.8(2) yes
N(1) C(11) C(10) 109.8(2) yes
N(1) C(12) C(13) 130.4(2) yes
N(1) C(12) C(17) 107.4(2) yes
C(13) C(12) C(17) 122.2(2) yes
C(12) C(13) C(14) 117.6(2) yes
C(13) C(14) C(15) 121.2(2) yes
C(14) C(15) C(16) 121.5(2) yes
C(15) C(16) C(17) 118.9(2) yes
C(10) C(17) C(12) 106.9(2) yes
C(10) C(17) C(16) 134.6(2) yes
C(12) C(17) C(16) 118.5(2) yes
C(9) C(18) C(19) 120.6(2) yes
C(9) C(18) C(27) 119.9(2) yes
C(19) C(18) C(27) 119.3(2) yes
C(18) C(19) C(20) 121.3(2) yes
C(19) C(20) C(21) 120.0(2) yes
C(20) C(21) C(22) 121.1(2) yes
C(21) C(22) C(23) 121.1(2) yes
C(21) C(22) C(27) 119.0(2) yes
C(23) C(22) C(27) 119.9(2) yes
C(22) C(23) C(24) 120.4(2) yes
C(23) C(24) C(25) 120.2(2) yes
C(24) C(25) C(26) 121.1(2) yes
C(25) C(26) C(27) 120.3(2) yes
C(18) C(27) C(22) 119.3(2) yes
C(18) C(27) C(26) 122.7(2) yes
C(22) C(27) C(26) 118.1(2) yes
C(11) N(1) H(1) 125(2) no
C(12) N(1) H(1) 125(2) no
C(1) C(2) H(2) 120.5 no
C(3) C(2) H(2) 120.5 no
C(2) C(3) H(3) 119.6 no
C(4) C(3) H(3) 119.6 no
C(4) C(5) H(4) 119.2 no
C(6) C(5) H(4) 119.2 no
C(1) C(6) H(5) 120.7 no
C(5) C(6) H(5) 120.7 no
C(8) C(9) H(6) 106.9 no
C(10) C(9) H(6) 106.9 no
C(18) C(9) H(6) 106.9 no
N(1) C(11) H(7) 125.1 no
C(10) C(11) H(7) 125.1 no
C(12) C(13) H(8) 121.2 no
C(14) C(13) H(8) 121.2 no
C(13) C(14) H(9) 119.4 no
C(15) C(14) H(9) 119.4 no
C(14) C(15) H(10) 119.3 no
C(16) C(15) H(10) 119.3 no
C(15) C(16) H(11) 120.6 no
C(17) C(16) H(11) 120.6 no
C(18) C(19) H(12) 119.3 no
C(20) C(19) H(12) 119.3 no
C(19) C(20) H(13) 120.0 no
C(21) C(20) H(13) 120.0 no
C(20) C(21) H(14) 119.4 no
C(22) C(21) H(14) 119.4 no
C(22) C(23) H(15) 119.8 no
C(24) C(23) H(15) 119.8 no
C(23) C(24) H(16) 119.9 no
C(25) C(24) H(16) 119.9 no
C(24) C(25) H(17) 119.5 no
C(26) C(25) H(17) 119.5 no
C(25) C(26) H(18) 119.8 no
C(27) C(26) H(18) 119.8 no

loop_
_geom_bond_atom_site_label_1
_geom_bond_atom_site_label_2
_geom_bond_distance
_geom_bond_publ_flag
Cl(1) C(1) 1.740(2) yes
N(1) C(11) 1.385(3) yes
N(1) C(12) 1.377(3) yes
C(1) C(2) 1.380(3) yes
C(1) C(6) 1.390(4) yes
C(2) C(3) 1.400(3) yes
C(3) C(4) 1.393(3) yes
C(4) C(5) 1.403(4) yes
C(4) C(7) 1.449(3) yes
C(5) C(6) 1.381(3) yes
C(7) C(8) 1.188(3) yes
C(8) C(9) 1.481(3) yes
C(9) C(10) 1.523(3) yes
C(9) C(18) 1.532(3) yes
C(10) C(11) 1.371(4) yes
C(10) C(17) 1.441(3) yes
C(12) C(13) 1.390(3) yes
C(12) C(17) 1.424(3) yes
C(13) C(14) 1.375(4) yes
C(14) C(15) 1.398(3) yes
C(15) C(16) 1.383(3) yes
C(16) C(17) 1.396(4) yes
C(18) C(19) 1.376(3) yes
C(18) C(27) 1.431(3) yes
C(19) C(20) 1.408(4) yes
C(20) C(21) 1.363(4) yes
C(21) C(22) 1.415(3) yes
C(22) C(23) 1.423(3) yes
C(22) C(27) 1.418(3) yes
C(23) C(24) 1.369(4) yes
C(24) C(25) 1.402(4) yes
C(25) C(26) 1.377(3) yes
C(26) C(27) 1.429(3) yes
N(1) H(1) 0.95(4) no
C(2) H(2) 0.950 no
C(3) H(3) 0.950 no
C(5) H(4) 0.950 no
C(6) H(5) 0.950 no
C(9) H(6) 0.950 no
C(11) H(7) 0.950 no
C(13) H(8) 0.950 no
C(14) H(9) 0.950 no
C(15) H(10) 0.950 no
C(16) H(11) 0.950 no
C(19) H(12) 0.950 no
C(20) H(13) 0.950 no
C(21) H(14) 0.950 no
C(23) H(15) 0.950 no
C(24) H(16) 0.950 no
C(25) H(17) 0.950 no
C(26) H(18) 0.950 no

loop_
_cod_related_entry_id
_cod_related_entry_code
_cod_related_entry_database
1 21196712 ChemSpider
